data_4500715
loop_
_publ_author_name
'Wang, Xinjiao'
'Vogel, Carola S.'
'Heinemann, Frank W.'
'Wasserscheid, Peter'
'Meyer, Karsten'

_publ_section_title
;
 Solid-State Structures of Double-Long-Chain Imidazolium Ionic Liquids:
 Influence of Anion Shape on Cation Geometry and Crystal Packing
;
_journal_issue 5
_journal_name_full 'Crystal Growth &amp; Design'
_journal_page_first 1974
_journal_paper_doi 10.1021/cg200169u
_journal_volume 11
_journal_year 2011
_chemical_formula_moiety 'C27 H53 N2, F6 Sb'
_chemical_formula_sum 'C27 H53 F6 N2 Sb'
_chemical_formula_weight 641.46
_chemical_name_systematic
; 
 ? 
;
_space_group_IT_number 13
_symmetry_cell_setting monoclinic
_symmetry_space_group_name_Hall '-P 2yc'
_symmetry_space_group_name_H-M 'P 1 2/c 1'
_atom_sites_solution_hydrogens geom
_atom_sites_solution_primary direct
_atom_sites_solution_secondary difmap
_audit_creation_method SHELXL-97
_cell_angle_alpha 90.00
_cell_angle_beta 100.628(3)
_cell_angle_gamma 90.00
_cell_formula_units_Z 4
_cell_length_a 13.909(2)
_cell_length_b 6.3867(9)
_cell_length_c 35.945(5)
_cell_measurement_reflns_used 9923
_cell_measurement_temperature 150(2)
_cell_measurement_theta_max 27.40
_cell_measurement_theta_min 2.99
_cell_volume 3138.3(8)
_computing_cell_refinement 'Bruker SAINT'
_computing_data_collection 'Bruker APEX2'
_computing_data_reduction 'Bruker SAINT'
_computing_molecular_graphics 'SHELXTL 6.12 (Bruker AXS, 2002)'
_computing_publication_material 'SHELXTL 6.12 (Bruker AXS, 2002)'
_computing_structure_refinement 'SHELXTL 6.12 (Bruker AXS, 2002)'
_computing_structure_solution 'SHELXTL 6.12 (Bruker AXS, 2002)'
_diffrn_ambient_temperature 150(2)
_diffrn_detector_area_resol_mean 83.33
_diffrn_measured_fraction_theta_full 0.995
_diffrn_measured_fraction_theta_max 0.995
_diffrn_measurement_device_type 'Bruker Kappa APEX II CCD area detector'
_diffrn_measurement_method 'phi and omega scans'
_diffrn_radiation_monochromator 'Quazar focussing montel optics'
_diffrn_radiation_source 'ImuS micro-focus tube'
_diffrn_radiation_wavelength 0.71073
_diffrn_reflns_av_R_equivalents 0.0393
_diffrn_reflns_av_sigmaI/netI 0.0318
_diffrn_reflns_limit_h_max 17
_diffrn_reflns_limit_h_min -17
_diffrn_reflns_limit_k_max 8
_diffrn_reflns_limit_k_min -8
_diffrn_reflns_limit_l_max 46
_diffrn_reflns_limit_l_min -46
_diffrn_reflns_number 47493
_diffrn_reflns_theta_full 27.10
_diffrn_reflns_theta_max 27.10
_diffrn_reflns_theta_min 2.97
_exptl_absorpt_coefficient_mu 0.932
_exptl_absorpt_correction_T_max 0.746
_exptl_absorpt_correction_T_min 0.673
_exptl_absorpt_correction_type multi-scan
_exptl_absorpt_process_details 'SADABS, Bruker-AXS, 2009'
_exptl_crystal_colour colorless
_exptl_crystal_density_diffrn 1.358
_exptl_crystal_density_method 'not measured'
_exptl_crystal_description block
_exptl_crystal_F_000 1336
_exptl_crystal_size_max 0.20
_exptl_crystal_size_mid 0.18
_exptl_crystal_size_min 0.08
_refine_diff_density_max 1.023
_refine_diff_density_min -1.227
_refine_diff_density_rms 0.074
_refine_ls_extinction_method none
_refine_ls_goodness_of_fit_ref 1.070
_refine_ls_hydrogen_treatment constr
_refine_ls_matrix_type full
_refine_ls_number_parameters 356
_refine_ls_number_reflns 6891
_refine_ls_number_restraints 72
_refine_ls_restrained_S_all 1.141
_refine_ls_R_factor_all 0.0466
_refine_ls_R_factor_gt 0.0352
_refine_ls_shift/su_max 0.001
_refine_ls_shift/su_mean 0.000
_refine_ls_structure_factor_coef Fsqd
_refine_ls_weighting_details 'calc w=1/[\s^2^(Fo^2^)+(0.0300P)^2^+3.5676P] where P=(Fo^2^+2Fc^2^)/3'
_refine_ls_weighting_scheme calc
_refine_ls_wR_factor_gt 0.0790
_refine_ls_wR_factor_ref 0.0836
_reflns_number_gt 5768
_reflns_number_total 6891
_reflns_threshold_expression >2sigma(I)
_cod_data_source_file cg200169u_si_006.cif
_cod_data_source_block xw1002
_cod_original_cell_volume 3138.2(8)
_cod_original_sg_symbol_Hall -P2yc
_cod_original_sg_symbol_H-M P2/c
_cod_database_code 4500715

loop_
_symmetry_equiv_pos_as_xyz
'x, y, z'
'-x, y, -z+1/2'
'-x, -y, -z'
'x, -y, z-1/2'

loop_
_atom_site_label
_atom_site_type_symbol
_atom_site_fract_x
_atom_site_fract_y
_atom_site_fract_z
_atom_site_U_iso_or_equiv
_atom_site_adp_type
_atom_site_occupancy
_atom_site_symmetry_multiplicity
_atom_site_calc_flag
_atom_site_refinement_flags
_atom_site_disorder_assembly
_atom_site_disorder_group
Sb1 Sb 0.0000 0.22887(4) 0.2500 0.02792(8) Uani 1 2 d SD . .
F11 F -0.01707(15) 0.0193(3) 0.21286(6) 0.0515(5) Uani 1 1 d D . .
F12 F -0.01650(14) 0.4324(3) 0.21224(5) 0.0451(5) Uani 1 1 d D . .
F13 F -0.13492(13) 0.2252(3) 0.24925(5) 0.0410(4) Uani 1 1 d D . .
Sb2 Sb 0.5000 1.00676(4) 0.2500 0.03452(9) Uani 1 2 d SD . .
F21 F 0.3854(5) 0.9467(11) 0.2179(2) 0.0924(19) Uani 0.50 1 d PDU A 1
F22 F 0.5683(5) 0.9058(11) 0.21339(16) 0.1000(17) Uani 0.50 1 d PDU A 1
F23 F 0.4949(4) 1.2605(7) 0.22445(15) 0.0706(13) Uani 0.50 1 d PDU A 1
F21A F 0.4909(4) 0.7553(7) 0.22416(15) 0.0747(14) Uani 0.50 1 d PDU A 2
F22A F 0.5624(5) 1.1144(11) 0.21443(16) 0.1011(17) Uani 0.50 1 d PDU A 2
F23A F 0.3773(5) 1.0672(11) 0.2236(2) 0.104(2) Uani 0.50 1 d PDU A 2
N1 N 0.72410(19) 0.5860(4) 0.21490(7) 0.0354(6) Uani 1 1 d . . .
N2 N 0.75144(19) 0.6092(4) 0.27566(7) 0.0345(6) Uani 1 1 d . . .
C1 C 0.6932(2) 0.5272(5) 0.24607(9) 0.0356(7) Uani 1 1 d . . .
H1A H 0.6382 0.4404 0.2470 0.043 Uiso 1 1 calc R . .
C2 C 0.8222(2) 0.7237(5) 0.26308(10) 0.0432(8) Uani 1 1 d . . .
H2A H 0.8738 0.7989 0.2784 0.052 Uiso 1 1 calc R . .
C3 C 0.8052(2) 0.7100(5) 0.22517(10) 0.0425(8) Uani 1 1 d . . .
H3A H 0.8423 0.7741 0.2086 0.051 Uiso 1 1 calc R . .
C4 C 0.6777(3) 0.5256(6) 0.17653(9) 0.0491(9) Uani 1 1 d . . .
H4A H 0.6894 0.6371 0.1588 0.059 Uiso 1 1 calc R . .
H4B H 0.6062 0.5152 0.1754 0.059 Uiso 1 1 calc R . .
C5 C 0.7146(2) 0.3195(5) 0.16369(8) 0.0379(7) Uani 1 1 d . . .
H5A H 0.7020 0.2060 0.1809 0.045 Uiso 1 1 calc R . .
H5B H 0.7860 0.3280 0.1646 0.045 Uiso 1 1 calc R . .
C6 C 0.6630(2) 0.2706(5) 0.12348(8) 0.0399(7) Uani 1 1 d . . .
H6A H 0.5916 0.2655 0.1230 0.048 Uiso 1 1 calc R . .
H6B H 0.6754 0.3866 0.1067 0.048 Uiso 1 1 calc R . .
C7 C 0.6940(2) 0.0669(5) 0.10758(8) 0.0398(7) Uani 1 1 d . . .
H7A H 0.6806 -0.0502 0.1240 0.048 Uiso 1 1 calc R . .
H7B H 0.7653 0.0707 0.1080 0.048 Uiso 1 1 calc R . .
C8 C 0.6410(2) 0.0260(5) 0.06719(8) 0.0371(7) Uani 1 1 d . . .
H8A H 0.5698 0.0211 0.0670 0.045 Uiso 1 1 calc R . .
H8B H 0.6533 0.1454 0.0511 0.045 Uiso 1 1 calc R . .
C9 C 0.6705(2) -0.1737(5) 0.04973(8) 0.0370(7) Uani 1 1 d . . .
H9A H 0.6601 -0.2932 0.0661 0.044 Uiso 1 1 calc R . .
H9B H 0.7412 -0.1672 0.0489 0.044 Uiso 1 1 calc R . .
C10 C 0.6138(2) -0.2130(5) 0.00983(8) 0.0365(7) Uani 1 1 d . . .
H10A H 0.5431 -0.2191 0.0107 0.044 Uiso 1 1 calc R . .
H10B H 0.6241 -0.0930 -0.0064 0.044 Uiso 1 1 calc R . .
C11 C 0.6422(2) -0.4127(5) -0.00831(8) 0.0373(7) Uani 1 1 d . . .
H11A H 0.6329 -0.5329 0.0081 0.045 Uiso 1 1 calc R . .
H11B H 0.7125 -0.4058 -0.0098 0.045 Uiso 1 1 calc R . .
C12 C 0.5832(2) -0.4509(5) -0.04793(8) 0.0364(7) Uani 1 1 d . . .
H12A H 0.5129 -0.4580 -0.0464 0.044 Uiso 1 1 calc R . .
H12B H 0.5923 -0.3303 -0.0642 0.044 Uiso 1 1 calc R . .
C13 C 0.6113(2) -0.6495(5) -0.06630(8) 0.0376(7) Uani 1 1 d . . .
H13A H 0.6032 -0.7699 -0.0498 0.045 Uiso 1 1 calc R . .
H13B H 0.6814 -0.6413 -0.0682 0.045 Uiso 1 1 calc R . .
C14 C 0.5514(2) -0.6893(5) -0.10568(8) 0.0402(8) Uani 1 1 d . . .
H14A H 0.4812 -0.6944 -0.1039 0.048 Uiso 1 1 calc R . .
H14B H 0.5607 -0.5707 -0.1224 0.048 Uiso 1 1 calc R . .
C15 C 0.5784(3) -0.8909(6) -0.12348(10) 0.0524(9) Uani 1 1 d . . .
H15A H 0.5349 -0.9117 -0.1479 0.079 Uiso 1 1 calc R . .
H15B H 0.5716 -1.0088 -0.1067 0.079 Uiso 1 1 calc R . .
H15C H 0.6463 -0.8825 -0.1273 0.079 Uiso 1 1 calc R . .
C16 C 0.7414(3) 0.5759(6) 0.31515(8) 0.0446(8) Uani 1 1 d . . .
H16A H 0.6713 0.5587 0.3163 0.054 Uiso 1 1 calc R . .
H16B H 0.7658 0.7010 0.3302 0.054 Uiso 1 1 calc R . .
C17 C 0.7972(2) 0.3849(5) 0.33228(8) 0.0357(7) Uani 1 1 d . . .
H17A H 0.8675 0.4022 0.3315 0.043 Uiso 1 1 calc R . .
H17B H 0.7732 0.2594 0.3172 0.043 Uiso 1 1 calc R . .
C18 C 0.7843(2) 0.3539(5) 0.37326(8) 0.0390(7) Uani 1 1 d . . .
H18A H 0.8085 0.4802 0.3881 0.047 Uiso 1 1 calc R . .
H18B H 0.7137 0.3397 0.3738 0.047 Uiso 1 1 calc R . .
C19 C 0.8378(2) 0.1633(5) 0.39206(8) 0.0354(7) Uani 1 1 d . . .
H19A H 0.9086 0.1788 0.3921 0.043 Uiso 1 1 calc R . .
H19B H 0.8146 0.0373 0.3770 0.043 Uiso 1 1 calc R . .
C20 C 0.8227(2) 0.1315(5) 0.43264(8) 0.0360(7) Uani 1 1 d . . .
H20A H 0.8478 0.2559 0.4478 0.043 Uiso 1 1 calc R . .
H20B H 0.7517 0.1208 0.4327 0.043 Uiso 1 1 calc R . .
C21 C 0.8731(2) -0.0621(5) 0.45137(8) 0.0341(7) Uani 1 1 d . . .
H21A H 0.9444 -0.0498 0.4521 0.041 Uiso 1 1 calc R . .
H21B H 0.8495 -0.1863 0.4359 0.041 Uiso 1 1 calc R . .
C22 C 0.8551(2) -0.0954(5) 0.49164(8) 0.0352(7) Uani 1 1 d . . .
H22A H 0.8792 0.0284 0.5072 0.042 Uiso 1 1 calc R . .
H22B H 0.7837 -0.1061 0.4909 0.042 Uiso 1 1 calc R . .
C23 C 0.9045(2) -0.2901(5) 0.51050(8) 0.0340(7) Uani 1 1 d . . .
H23A H 0.9758 -0.2797 0.5112 0.041 Uiso 1 1 calc R . .
H23B H 0.8802 -0.4141 0.4951 0.041 Uiso 1 1 calc R . .
C24 C 0.8865(2) -0.3226(5) 0.55093(8) 0.0358(7) Uani 1 1 d . . .
H24A H 0.9105 -0.1983 0.5663 0.043 Uiso 1 1 calc R . .
H24B H 0.8152 -0.3337 0.5502 0.043 Uiso 1 1 calc R . .
C25 C 0.9361(2) -0.5161(5) 0.56983(8) 0.0370(7) Uani 1 1 d . . .
H25A H 1.0073 -0.5054 0.5704 0.044 Uiso 1 1 calc R . .
H25B H 0.9117 -0.6404 0.5545 0.044 Uiso 1 1 calc R . .
C26 C 0.9187(3) -0.5478(6) 0.61026(8) 0.0419(8) Uani 1 1 d . . .
H26A H 0.9430 -0.4236 0.6256 0.050 Uiso 1 1 calc R . .
H26B H 0.8475 -0.5589 0.6098 0.050 Uiso 1 1 calc R . .
C27 C 0.9690(3) -0.7425(6) 0.62896(9) 0.0505(9) Uani 1 1 d . . .
H27A H 0.9579 -0.7520 0.6551 0.076 Uiso 1 1 calc R . .
H27B H 1.0393 -0.7338 0.6291 0.076 Uiso 1 1 calc R . .
H27C H 0.9420 -0.8669 0.6148 0.076 Uiso 1 1 calc R . .

loop_
_atom_site_aniso_label
_atom_site_aniso_U_11
_atom_site_aniso_U_22
_atom_site_aniso_U_33
_atom_site_aniso_U_23
_atom_site_aniso_U_13
_atom_site_aniso_U_12
Sb1 0.02372(16) 0.02357(15) 0.03670(13) 0.000 0.00613(10) 0.000
F11 0.0442(13) 0.0470(12) 0.0626(11) -0.0243(9) 0.0079(9) -0.0027(9)
F12 0.0452(12) 0.0432(11) 0.0479(9) 0.0130(9) 0.0111(8) 0.0032(9)
F13 0.0247(10) 0.0372(10) 0.0620(11) 0.0023(8) 0.0106(8) 0.0000(8)
Sb2 0.02480(17) 0.02611(16) 0.05305(17) 0.000 0.00823(13) 0.000
F21 0.066(3) 0.081(4) 0.117(4) -0.002(4) -0.019(3) -0.028(3)
F22 0.096(4) 0.109(4) 0.100(3) -0.001(3) 0.033(3) 0.046(3)
F23 0.052(3) 0.049(3) 0.108(3) 0.040(2) 0.011(2) -0.001(2)
F21A 0.054(3) 0.053(3) 0.113(3) -0.045(2) 0.004(3) 0.006(2)
F22A 0.106(4) 0.108(4) 0.099(3) -0.003(3) 0.046(3) -0.044(3)
F23A 0.063(3) 0.084(4) 0.144(4) -0.049(4) -0.036(3) 0.028(3)
N1 0.0295(15) 0.0296(14) 0.0462(13) 0.0076(11) 0.0045(11) 0.0041(12)
N2 0.0280(15) 0.0308(14) 0.0455(13) 0.0005(11) 0.0087(11) 0.0035(11)
C1 0.0254(17) 0.0282(16) 0.0530(17) 0.0076(13) 0.0072(13) 0.0017(13)
C2 0.0278(19) 0.0316(18) 0.069(2) 0.0011(16) 0.0066(15) -0.0070(14)
C3 0.0317(19) 0.0356(18) 0.0619(19) 0.0100(15) 0.0131(15) -0.0019(15)
C4 0.053(2) 0.043(2) 0.0459(17) 0.0082(15) -0.0055(16) 0.0106(17)
C5 0.0340(19) 0.0384(18) 0.0411(15) 0.0107(13) 0.0063(13) 0.0016(15)
C6 0.0331(19) 0.0404(19) 0.0445(15) 0.0120(14) 0.0028(13) 0.0005(15)
C7 0.037(2) 0.0410(19) 0.0410(15) 0.0146(14) 0.0054(13) 0.0034(16)
C8 0.0306(18) 0.0365(18) 0.0437(15) 0.0136(13) 0.0055(13) -0.0006(14)
C9 0.0286(18) 0.0419(19) 0.0412(15) 0.0142(14) 0.0084(13) 0.0040(14)
C10 0.0273(17) 0.0400(18) 0.0428(15) 0.0140(13) 0.0086(13) 0.0019(14)
C11 0.0268(17) 0.0441(19) 0.0417(15) 0.0136(14) 0.0084(13) 0.0047(14)
C12 0.0269(17) 0.0409(18) 0.0423(15) 0.0140(14) 0.0084(13) 0.0022(14)
C13 0.0301(18) 0.0430(19) 0.0409(15) 0.0140(14) 0.0099(13) 0.0072(15)
C14 0.0324(19) 0.046(2) 0.0423(15) 0.0122(14) 0.0080(13) 0.0033(15)
C15 0.050(2) 0.059(2) 0.0497(18) 0.0051(17) 0.0137(16) 0.0067(19)
C16 0.046(2) 0.046(2) 0.0437(16) -0.0011(15) 0.0140(15) 0.0123(17)
C17 0.0322(18) 0.0366(18) 0.0395(14) -0.0047(13) 0.0100(13) 0.0039(14)
C18 0.0320(19) 0.046(2) 0.0404(15) -0.0065(14) 0.0102(13) 0.0046(15)
C19 0.0283(17) 0.0421(19) 0.0364(14) -0.0092(13) 0.0073(12) 0.0015(14)
C20 0.0289(18) 0.0436(19) 0.0361(14) -0.0080(13) 0.0073(12) 0.0027(14)
C21 0.0241(17) 0.0424(18) 0.0361(14) -0.0089(13) 0.0067(12) -0.0016(14)
C22 0.0249(17) 0.0452(19) 0.0353(14) -0.0079(13) 0.0052(12) 0.0008(14)
C23 0.0252(17) 0.0415(18) 0.0364(13) -0.0089(13) 0.0083(12) -0.0012(14)
C24 0.0254(17) 0.0461(19) 0.0368(14) -0.0087(13) 0.0079(12) 0.0009(14)
C25 0.0321(18) 0.0422(19) 0.0381(14) -0.0096(13) 0.0103(13) -0.0031(14)
C26 0.036(2) 0.051(2) 0.0388(15) -0.0054(15) 0.0096(13) 0.0012(17)
C27 0.053(2) 0.055(2) 0.0454(17) 0.0053(16) 0.0140(16) 0.0023(19)

loop_
_atom_type_symbol
_atom_type_description
_atom_type_scat_dispersion_real
_atom_type_scat_dispersion_imag
_atom_type_scat_source
C C 0.0033 0.0016 'International Tables Vol C Tables 4.2.6.8 and 6.1.1.4'
H H 0.0000 0.0000 'International Tables Vol C Tables 4.2.6.8 and 6.1.1.4'
N N 0.0061 0.0033 'International Tables Vol C Tables 4.2.6.8 and 6.1.1.4'
F F 0.0171 0.0103 'International Tables Vol C Tables 4.2.6.8 and 6.1.1.4'
Sb Sb -0.5866 1.5461 'International Tables Vol C Tables 4.2.6.8 and 6.1.1.4'

loop_
_geom_angle_atom_site_label_1
_geom_angle_atom_site_label_2
_geom_angle_atom_site_label_3
_geom_angle
_geom_angle_site_symmetry_1
_geom_angle_site_symmetry_3
F12 Sb1 F12 91.51(12) . 2
F12 Sb1 F13 90.44(8) . 2
F12 Sb1 F13 90.57(8) 2 2
F12 Sb1 F13 90.56(8) . .
F12 Sb1 F13 90.44(8) 2 .
F13 Sb1 F13 178.56(11) 2 .
F12 Sb1 F11 178.62(9) . 2
F12 Sb1 F11 89.82(9) 2 2
F13 Sb1 F11 89.19(9) 2 2
F13 Sb1 F11 89.78(8) . 2
F12 Sb1 F11 89.82(9) . .
F12 Sb1 F11 178.62(9) 2 .
F13 Sb1 F11 89.79(8) 2 .
F13 Sb1 F11 89.18(9) . .
F11 Sb1 F11 88.85(14) 2 .
F22A Sb2 F22A 135.3(5) . 2_655
F22A Sb2 F21 92.8(3) . 2_655
F22A Sb2 F21 96.3(3) 2_655 2_655
F22A Sb2 F21 96.3(3) . .
F22A Sb2 F21 92.8(3) 2_655 .
F21 Sb2 F21 155.8(4) 2_655 .
F22A Sb2 F23A 76.3(3) . 2_655
F22A Sb2 F23A 94.4(4) 2_655 2_655
F21 Sb2 F23A 25.6(2) 2_655 2_655
F21 Sb2 F23A 172.1(4) . 2_655
F22A Sb2 F23A 94.4(4) . .
F22A Sb2 F23A 76.3(3) 2_655 .
F21 Sb2 F23A 172.1(4) 2_655 .
F21 Sb2 F23A 25.6(2) . .
F23A Sb2 F23A 155.7(4) 2_655 .
F22A Sb2 F21A 133.5(3) . 2_655
F22A Sb2 F21A 88.4(3) 2_655 2_655
F21 Sb2 F21A 61.9(3) 2_655 2_655
F21 Sb2 F21A 96.1(3) . 2_655
F23A Sb2 F21A 87.3(2) 2_655 2_655
F23A Sb2 F21A 114.5(3) . 2_655
F22A Sb2 F21A 88.4(3) . .
F22A Sb2 F21A 133.5(3) 2_655 .
F21 Sb2 F21A 96.1(3) 2_655 .
F21 Sb2 F21A 61.9(3) . .
F23A Sb2 F21A 114.5(3) 2_655 .
F23A Sb2 F21A 87.3(2) . .
F21A Sb2 F21A 59.3(4) 2_655 .
F22A Sb2 F23 45.4(3) . .
F22A Sb2 F23 92.2(3) 2_655 .
F21 Sb2 F23 116.4(3) 2_655 .
F21 Sb2 F23 85.5(3) . .
F23A Sb2 F23 91.1(2) 2_655 .
F23A Sb2 F23 67.3(3) . .
F21A Sb2 F23 178.2(2) 2_655 .
F21A Sb2 F23 121.1(3) . .
F22A Sb2 F23 92.2(3) . 2_655
F22A Sb2 F23 45.4(3) 2_655 2_655
F21 Sb2 F23 85.5(3) 2_655 2_655
F21 Sb2 F23 116.4(3) . 2_655
F23A Sb2 F23 67.3(3) 2_655 2_655
F23A Sb2 F23 91.1(2) . 2_655
F21A Sb2 F23 121.1(3) 2_655 2_655
F21A Sb2 F23 178.2(2) . 2_655
F23 Sb2 F23 58.5(4) . 2_655
F22A Sb2 F22 42.5(3) . .
F22A Sb2 F22 177.5(4) 2_655 .
F21 Sb2 F22 82.8(3) 2_655 .
F21 Sb2 F22 88.9(3) . .
F23A Sb2 F22 83.8(4) 2_655 .
F23A Sb2 F22 104.7(3) . .
F21A Sb2 F22 93.3(3) 2_655 .
F21A Sb2 F22 49.1(3) . .
F23 Sb2 F22 86.0(3) . .
F23 Sb2 F22 132.0(3) 2_655 .
F22A Sb2 F22 177.5(4) . 2_655
F22A Sb2 F22 42.5(3) 2_655 2_655
F21 Sb2 F22 88.9(3) 2_655 2_655
F21 Sb2 F22 82.8(3) . 2_655
F23A Sb2 F22 104.7(3) 2_655 2_655
F23A Sb2 F22 83.8(4) . 2_655
F21A Sb2 F22 49.1(3) 2_655 2_655
F21A Sb2 F22 93.3(3) . 2_655
F23 Sb2 F22 132.0(3) . 2_655
F23 Sb2 F22 86.0(3) 2_655 2_655
F22 Sb2 F22 139.7(5) . 2_655
C1 N1 C3 108.3(3) . .
C1 N1 C4 124.5(3) . .
C3 N1 C4 127.1(3) . .
C1 N2 C2 108.5(3) . .
C1 N2 C16 124.6(3) . .
C2 N2 C16 126.9(3) . .
N2 C1 N1 108.8(3) . .
N2 C1 H1A 125.6 . .
N1 C1 H1A 125.6 . .
C3 C2 N2 107.4(3) . .
C3 C2 H2A 126.3 . .
N2 C2 H2A 126.3 . .
C2 C3 N1 107.0(3) . .
C2 C3 H3A 126.5 . .
N1 C3 H3A 126.5 . .
N1 C4 C5 113.7(3) . .
N1 C4 H4A 108.8 . .
C5 C4 H4A 108.8 . .
N1 C4 H4B 108.8 . .
C5 C4 H4B 108.8 . .
H4A C4 H4B 107.7 . .
C4 C5 C6 109.9(3) . .
C4 C5 H5A 109.7 . .
C6 C5 H5A 109.7 . .
C4 C5 H5B 109.7 . .
C6 C5 H5B 109.7 . .
H5A C5 H5B 108.2 . .
C7 C6 C5 114.6(3) . .
C7 C6 H6A 108.6 . .
C5 C6 H6A 108.6 . .
C7 C6 H6B 108.6 . .
C5 C6 H6B 108.6 . .
H6A C6 H6B 107.6 . .
C6 C7 C8 112.6(3) . .
C6 C7 H7A 109.1 . .
C8 C7 H7A 109.1 . .
C6 C7 H7B 109.1 . .
C8 C7 H7B 109.1 . .
H7A C7 H7B 107.8 . .
C9 C8 C7 114.8(3) . .
C9 C8 H8A 108.6 . .
C7 C8 H8A 108.6 . .
C9 C8 H8B 108.6 . .
C7 C8 H8B 108.6 . .
H8A C8 H8B 107.5 . .
C8 C9 C10 113.3(3) . .
C8 C9 H9A 108.9 . .
C10 C9 H9A 108.9 . .
C8 C9 H9B 108.9 . .
C10 C9 H9B 108.9 . .
H9A C9 H9B 107.7 . .
C11 C10 C9 114.3(3) . .
C11 C10 H10A 108.7 . .
C9 C10 H10A 108.7 . .
C11 C10 H10B 108.7 . .
C9 C10 H10B 108.7 . .
H10A C10 H10B 107.6 . .
C10 C11 C12 113.4(3) . .
C10 C11 H11A 108.9 . .
C12 C11 H11A 108.9 . .
C10 C11 H11B 108.9 . .
C12 C11 H11B 108.9 . .
H11A C11 H11B 107.7 . .
C13 C12 C11 113.8(3) . .
C13 C12 H12A 108.8 . .
C11 C12 H12A 108.8 . .
C13 C12 H12B 108.8 . .
C11 C12 H12B 108.8 . .
H12A C12 H12B 107.7 . .
C12 C13 C14 113.8(3) . .
C12 C13 H13A 108.8 . .
C14 C13 H13A 108.8 . .
C12 C13 H13B 108.8 . .
C14 C13 H13B 108.8 . .
H13A C13 H13B 107.7 . .
C15 C14 C13 113.4(3) . .
C15 C14 H14A 108.9 . .
C13 C14 H14A 108.9 . .
C15 C14 H14B 108.9 . .
C13 C14 H14B 108.9 . .
H14A C14 H14B 107.7 . .
C14 C15 H15A 109.5 . .
C14 C15 H15B 109.5 . .
H15A C15 H15B 109.5 . .
C14 C15 H15C 109.5 . .
H15A C15 H15C 109.5 . .
H15B C15 H15C 109.5 . .
N2 C16 C17 112.1(3) . .
N2 C16 H16A 109.2 . .
C17 C16 H16A 109.2 . .
N2 C16 H16B 109.2 . .
C17 C16 H16B 109.2 . .
H16A C16 H16B 107.9 . .
C16 C17 C18 110.7(3) . .
C16 C17 H17A 109.5 . .
C18 C17 H17A 109.5 . .
C16 C17 H17B 109.5 . .
C18 C17 H17B 109.5 . .
H17A C17 H17B 108.1 . .
C19 C18 C17 113.4(3) . .
C19 C18 H18A 108.9 . .
C17 C18 H18A 108.9 . .
C19 C18 H18B 108.9 . .
C17 C18 H18B 108.9 . .
H18A C18 H18B 107.7 . .
C18 C19 C20 113.0(3) . .
C18 C19 H19A 109.0 . .
C20 C19 H19A 109.0 . .
C18 C19 H19B 109.0 . .
C20 C19 H19B 109.0 . .
H19A C19 H19B 107.8 . .
C21 C20 C19 113.6(2) . .
C21 C20 H20A 108.9 . .
C19 C20 H20A 108.9 . .
C21 C20 H20B 108.9 . .
C19 C20 H20B 108.9 . .
H20A C20 H20B 107.7 . .
C20 C21 C22 113.0(2) . .
C20 C21 H21A 109.0 . .
C22 C21 H21A 109.0 . .
C20 C21 H21B 109.0 . .
C22 C21 H21B 109.0 . .
H21A C21 H21B 107.8 . .
C23 C22 C21 113.3(2) . .
C23 C22 H22A 108.9 . .
C21 C22 H22A 108.9 . .
C23 C22 H22B 108.9 . .
C21 C22 H22B 108.9 . .
H22A C22 H22B 107.7 . .
C22 C23 C24 113.2(2) . .
C22 C23 H23A 108.9 . .
C24 C23 H23A 108.9 . .
C22 C23 H23B 108.9 . .
C24 C23 H23B 108.9 . .
H23A C23 H23B 107.8 . .
C25 C24 C23 113.3(3) . .
C25 C24 H24A 108.9 . .
C23 C24 H24A 108.9 . .
C25 C24 H24B 108.9 . .
C23 C24 H24B 108.9 . .
H24A C24 H24B 107.7 . .
C24 C25 C26 113.3(3) . .
C24 C25 H25A 108.9 . .
C26 C25 H25A 108.9 . .
C24 C25 H25B 108.9 . .
C26 C25 H25B 108.9 . .
H25A C25 H25B 107.7 . .
C27 C26 C25 112.8(3) . .
C27 C26 H26A 109.0 . .
C25 C26 H26A 109.0 . .
C27 C26 H26B 109.0 . .
C25 C26 H26B 109.0 . .
H26A C26 H26B 107.8 . .
C26 C27 H27A 109.5 . .
C26 C27 H27B 109.5 . .
H27A C27 H27B 109.5 . .
C26 C27 H27C 109.5 . .
H27A C27 H27C 109.5 . .
H27B C27 H27C 109.5 . .

loop_
_geom_bond_atom_site_label_1
_geom_bond_atom_site_label_2
_geom_bond_distance
_geom_bond_site_symmetry_2
Sb1 F12 1.8626(17) .
Sb1 F12 1.8626(17) 2
Sb1 F13 1.8718(18) 2
Sb1 F13 1.8719(18) .
Sb1 F11 1.8745(18) 2
Sb1 F11 1.8745(18) .
Sb2 F22A 1.808(5) .
Sb2 F22A 1.808(5) 2_655
Sb2 F21 1.828(6) 2_655
Sb2 F21 1.828(6) .
Sb2 F23A 1.834(6) 2_655
Sb2 F23A 1.834(6) .
Sb2 F21A 1.848(4) 2_655
Sb2 F21A 1.848(4) .
Sb2 F23 1.858(4) .
Sb2 F23 1.858(4) 2_655
Sb2 F22 1.873(5) .
Sb2 F22 1.873(5) 2_655
N1 C1 1.326(4) .
N1 C3 1.372(4) .
N1 C4 1.462(4) .
N2 C1 1.321(4) .
N2 C2 1.368(4) .
N2 C16 1.467(4) .
C1 H1A 0.9500 .
C2 C3 1.342(5) .
C2 H2A 0.9500 .
C3 H3A 0.9500 .
C4 C5 1.515(5) .
C4 H4A 0.9900 .
C4 H4B 0.9900 .
C5 C6 1.523(4) .
C5 H5A 0.9900 .
C5 H5B 0.9900 .
C6 C7 1.515(5) .
C6 H6A 0.9900 .
C6 H6B 0.9900 .
C7 C8 1.525(4) .
C7 H7A 0.9900 .
C7 H7B 0.9900 .
C8 C9 1.512(5) .
C8 H8A 0.9900 .
C8 H8B 0.9900 .
C9 C10 1.525(4) .
C9 H9A 0.9900 .
C9 H9B 0.9900 .
C10 C11 1.517(4) .
C10 H10A 0.9900 .
C10 H10B 0.9900 .
C11 C12 1.526(4) .
C11 H11A 0.9900 .
C11 H11B 0.9900 .
C12 C13 1.514(5) .
C12 H12A 0.9900 .
C12 H12B 0.9900 .
C13 C14 1.526(4) .
C13 H13A 0.9900 .
C13 H13B 0.9900 .
C14 C15 1.516(5) .
C14 H14A 0.9900 .
C14 H14B 0.9900 .
C15 H15A 0.9800 .
C15 H15B 0.9800 .
C15 H15C 0.9800 .
C16 C17 1.514(4) .
C16 H16A 0.9900 .
C16 H16B 0.9900 .
C17 C18 1.529(4) .
C17 H17A 0.9900 .
C17 H17B 0.9900 .
C18 C19 1.519(4) .
C18 H18A 0.9900 .
C18 H18B 0.9900 .
C19 C20 1.525(4) .
C19 H19A 0.9900 .
C19 H19B 0.9900 .
C20 C21 1.516(4) .
C20 H20A 0.9900 .
C20 H20B 0.9900 .
C21 C22 1.529(4) .
C21 H21A 0.9900 .
C21 H21B 0.9900 .
C22 C23 1.519(4) .
C22 H22A 0.9900 .
C22 H22B 0.9900 .
C23 C24 1.534(4) .
C23 H23A 0.9900 .
C23 H23B 0.9900 .
C24 C25 1.514(4) .
C24 H24A 0.9900 .
C24 H24B 0.9900 .
C25 C26 1.530(4) .
C25 H25A 0.9900 .
C25 H25B 0.9900 .
C26 C27 1.521(5) .
C26 H26A 0.9900 .
C26 H26B 0.9900 .
C27 H27A 0.9800 .
C27 H27B 0.9800 .
C27 H27C 0.9800 .

loop_
_geom_torsion_atom_site_label_1
_geom_torsion_atom_site_label_2
_geom_torsion_atom_site_label_3
_geom_torsion_atom_site_label_4
_geom_torsion
C2 N2 C1 N1 -0.2(4)
C16 N2 C1 N1 -178.9(3)
C3 N1 C1 N2 0.1(3)
C4 N1 C1 N2 -180.0(3)
C1 N2 C2 C3 0.3(4)
C16 N2 C2 C3 178.9(3)
N2 C2 C3 N1 -0.3(4)
C1 N1 C3 C2 0.1(4)
C4 N1 C3 C2 -179.8(3)
C1 N1 C4 C5 -87.3(4)
C3 N1 C4 C5 92.6(4)
N1 C4 C5 C6 -179.5(3)
C4 C5 C6 C7 -179.9(3)
C5 C6 C7 C8 -179.4(3)
C6 C7 C8 C9 179.0(3)
C7 C8 C9 C10 178.1(3)
C8 C9 C10 C11 180.0(3)
C9 C10 C11 C12 179.0(3)
C10 C11 C12 C13 179.8(3)
C11 C12 C13 C14 179.1(3)
C12 C13 C14 C15 -178.7(3)
C1 N2 C16 C17 89.0(4)
C2 N2 C16 C17 -89.4(4)
N2 C16 C17 C18 -179.5(3)
C16 C17 C18 C19 179.4(3)
C17 C18 C19 C20 -178.8(3)
C18 C19 C20 C21 178.2(3)
C19 C20 C21 C22 -178.4(3)
C20 C21 C22 C23 179.5(3)
C21 C22 C23 C24 179.8(3)
C22 C23 C24 C25 -179.7(3)
C23 C24 C25 C26 179.6(3)
C24 C25 C26 C27 -179.9(3)
